data_4064968
loop_
_publ_author_name
'Vicente, Jos\'e'
'Saura-Llamas, Isabel'
'Oliva-Madrid, Mar\'ia-Jos\'e'
'Garc\'ia-L\'opez, Jos\'e-Antonio'
'Bautista, Delia'

_publ_section_title
;
 A New Method for High-Yield Cyclopalladation of Primary and Secondary
 Amines. Atom-Efficient Open-to-Air Inexpensive Synthesis of Buchwald-Type
 Precatalysts
;
_journal_issue 17
_journal_name_full Organometallics
_journal_page_first 4624
_journal_paper_doi 10.1021/om200464s
_journal_volume 30
_journal_year 2011
_chemical_absolute_configuration rmad
_chemical_formula_sum 'C37 H48 Cl3 I N O4 P Pd'
_chemical_formula_weight 941.38
_chemical_name_systematic
; 
 ? 
;
_space_group_IT_number 4
_symmetry_cell_setting monoclinic
_symmetry_space_group_name_Hall 'P 2yb'
_symmetry_space_group_name_H-M 'P 1 21 1'
_atom_sites_solution_hydrogens geom
_atom_sites_solution_primary direct
_atom_sites_solution_secondary difmap
_audit_creation_method SHELXL-97
_cell_angle_alpha 90.00
_cell_angle_beta 100.862(2)
_cell_angle_gamma 90.00
_cell_formula_units_Z 2
_cell_length_a 12.9357(11)
_cell_length_b 11.9801(12)
_cell_length_c 13.0750(11)
_cell_measurement_reflns_used 7837
_cell_measurement_temperature 100(2)
_cell_measurement_theta_max 26.93
_cell_measurement_theta_min 2.32
_cell_volume 1989.9(3)
_computing_cell_refinement 'Bruker SAINT'
_computing_data_collection 'Bruker SMART'
_computing_data_reduction 'Bruker SAINT'
_computing_molecular_graphics 'Bruker SHELXTL'
_computing_publication_material 'Bruker SHELXTL'
_computing_structure_refinement 'SHELXL-97 (Sheldrick, 1997)'
_computing_structure_solution 'SHELXS-97 (Sheldrick, 1990)'
_diffrn_ambient_temperature 100(2)
_diffrn_detector_area_resol_mean 8.26
_diffrn_measured_fraction_theta_full 0.999
_diffrn_measured_fraction_theta_max 0.944
_diffrn_measurement_device_type 'Bruker SMART APEX CCD'
_diffrn_measurement_method \w-scan
_diffrn_radiation_monochromator graphite
_diffrn_radiation_source 'fine-focus sealed tube'
_diffrn_radiation_type MoK\a
_diffrn_radiation_wavelength 0.71073
_diffrn_reflns_av_R_equivalents 0.0368
_diffrn_reflns_av_sigmaI/netI 0.0527
_diffrn_reflns_limit_h_max 17
_diffrn_reflns_limit_h_min -17
_diffrn_reflns_limit_k_max 16
_diffrn_reflns_limit_k_min -16
_diffrn_reflns_limit_l_max 17
_diffrn_reflns_limit_l_min -17
_diffrn_reflns_number 24605
_diffrn_reflns_theta_full 26.00
_diffrn_reflns_theta_max 28.71
_diffrn_reflns_theta_min 1.60
_exptl_absorpt_coefficient_mu 1.522
_exptl_absorpt_correction_T_max 0.8880
_exptl_absorpt_correction_T_min 0.7724
_exptl_absorpt_correction_type multi-scan
_exptl_absorpt_process_details SADABS
_exptl_crystal_density_diffrn 1.571
_exptl_crystal_density_method 'not measured'
_exptl_crystal_F_000 948
_exptl_crystal_size_max 0.22
_exptl_crystal_size_mid 0.09
_exptl_crystal_size_min 0.08
_refine_diff_density_max 1.535
_refine_diff_density_min -1.026
_refine_diff_density_rms 0.117
_refine_ls_abs_structure_details 'Flack H D (1983), Acta Cryst. A39, 876-881'
_refine_ls_abs_structure_Flack -0.009(17)
_refine_ls_extinction_method none
_refine_ls_goodness_of_fit_ref 1.097
_refine_ls_hydrogen_treatment 'NH2 free, rigid methyls, others riding'
_refine_ls_matrix_type full
_refine_ls_number_parameters 434
_refine_ls_number_reflns 9421
_refine_ls_number_restraints 12
_refine_ls_restrained_S_all 1.101
_refine_ls_R_factor_all 0.0449
_refine_ls_R_factor_gt 0.0422
_refine_ls_shift/su_max 0.001
_refine_ls_shift/su_mean 0.000
_refine_ls_structure_factor_coef Fsqd
_refine_ls_weighting_details 'calc w=1/[\s^2^(Fo^2^)+(0.0386P)^2^+1.7729P] where P=(Fo^2^+2Fc^2^)/3'
_refine_ls_weighting_scheme calc
_refine_ls_wR_factor_gt 0.0900
_refine_ls_wR_factor_ref 0.0911
_reflns_number_gt 9000
_reflns_number_total 9421
_reflns_threshold_expression >2sigma(I)
_cod_data_source_file om200464s_si_001.cif
_cod_data_source_block jod1382s
_cod_original_sg_symbol_H-M P2(1)
_cod_database_code 4064968

loop_
_symmetry_equiv_pos_as_xyz
'x, y, z'
'-x, y+1/2, -z'

loop_
_atom_site_label
_atom_site_type_symbol
_atom_site_fract_x
_atom_site_fract_y
_atom_site_fract_z
_atom_site_U_iso_or_equiv
_atom_site_adp_type
_atom_site_occupancy
_atom_site_symmetry_multiplicity
_atom_site_calc_flag
_atom_site_refinement_flags
_atom_site_disorder_assembly
_atom_site_disorder_group
Pd1 Pd 0.29428(3) 0.55917(3) 0.18759(3) 0.01530(8) Uani 1 1 d . . .
I1 I 0.09954(2) 0.47884(2) 0.11113(2) 0.02054(8) Uani 1 1 d . . .
N1 N 0.3293(3) 0.3984(4) 0.2540(4) 0.0245(9) Uani 1 1 d D . .
H01A H 0.275(4) 0.358(5) 0.240(5) 0.029 Uiso 1 1 d D . .
H01B H 0.336(5) 0.410(5) 0.319(3) 0.029 Uiso 1 1 d D . .
P1 P 0.25950(9) 0.73059(10) 0.11238(9) 0.0143(2) Uani 1 1 d . . .
C1 C 0.4442(4) 0.5961(4) 0.2577(4) 0.0180(10) Uani 1 1 d . . .
C2 C 0.5208(4) 0.5166(4) 0.2438(4) 0.0178(10) Uani 1 1 d . . .
C3 C 0.6242(4) 0.5348(4) 0.2879(4) 0.0229(11) Uani 1 1 d . . .
H3 H 0.6756 0.4810 0.2785 0.027 Uiso 1 1 calc R . .
C4 C 0.6558(4) 0.6305(5) 0.3465(4) 0.0262(11) Uani 1 1 d . . .
H4 H 0.7280 0.6431 0.3747 0.031 Uiso 1 1 calc R . .
C5 C 0.5800(4) 0.7066(4) 0.3627(4) 0.0236(11) Uani 1 1 d . . .
H5 H 0.5993 0.7714 0.4037 0.028 Uiso 1 1 calc R . .
C6 C 0.4751(4) 0.6872(4) 0.3181(4) 0.0193(10) Uani 1 1 d . . .
H6 H 0.4232 0.7391 0.3303 0.023 Uiso 1 1 calc R . .
C7 C 0.4178(4) 0.3361(4) 0.2243(4) 0.0229(11) Uani 1 1 d . . .
H7 H 0.3884 0.2795 0.1703 0.027 Uiso 1 1 calc R . .
C8 C 0.4904(4) 0.4150(4) 0.1780(4) 0.0211(10) Uani 1 1 d . . .
H8A H 0.5549 0.3740 0.1702 0.025 Uiso 1 1 calc R . .
H8B H 0.4544 0.4387 0.1077 0.025 Uiso 1 1 calc R . .
C9 C 0.4764(4) 0.2748(4) 0.3204(5) 0.0242(12) Uani 1 1 d . . .
O1 O 0.4622(3) 0.2907(3) 0.4062(3) 0.0319(9) Uani 1 1 d . . .
C10 C 0.6058(4) 0.1412(5) 0.3805(5) 0.0385(14) Uani 1 1 d . . .
H10A H 0.6486 0.1925 0.4294 0.058 Uiso 1 1 calc R . .
H10B H 0.6519 0.0880 0.3539 0.058 Uiso 1 1 calc R . .
H10C H 0.5573 0.1005 0.4163 0.058 Uiso 1 1 calc R . .
O2 O 0.5465(3) 0.2034(3) 0.2952(3) 0.0297(8) Uani 1 1 d . . .
C11 C 0.1977(3) 0.7189(4) -0.0268(3) 0.0143(9) Uani 1 1 d . . .
H11 H 0.1243 0.6917 -0.0289 0.017 Uiso 1 1 calc R . .
C13 C 0.1896(4) 0.6207(4) -0.1979(4) 0.0229(11) Uani 1 1 d . . .
H13A H 0.1177 0.5934 -0.1965 0.027 Uiso 1 1 calc R . .
H13B H 0.2250 0.5651 -0.2354 0.027 Uiso 1 1 calc R . .
C12 C 0.2508(4) 0.6334(4) -0.0864(4) 0.0216(10) Uani 1 1 d . . .
H12A H 0.2543 0.5605 -0.0504 0.026 Uiso 1 1 calc R . .
H12B H 0.3236 0.6577 -0.0879 0.026 Uiso 1 1 calc R . .
C14 C 0.1832(4) 0.7326(4) -0.2552(4) 0.0223(10) Uani 1 1 d . . .
H14A H 0.2548 0.7579 -0.2603 0.027 Uiso 1 1 calc R . .
H14B H 0.1421 0.7236 -0.3267 0.027 Uiso 1 1 calc R . .
C15 C 0.1308(4) 0.8191(4) -0.1969(4) 0.0209(10) Uani 1 1 d . . .
H15A H 0.0569 0.7968 -0.1978 0.025 Uiso 1 1 calc R . .
H15B H 0.1299 0.8920 -0.2328 0.025 Uiso 1 1 calc R . .
C16 C 0.1881(4) 0.8321(4) -0.0837(4) 0.0176(10) Uani 1 1 d . . .
H16A H 0.1490 0.8850 -0.0470 0.021 Uiso 1 1 calc R . .
H16B H 0.2593 0.8631 -0.0824 0.021 Uiso 1 1 calc R . .
C21 C 0.1654(3) 0.8100(4) 0.1751(4) 0.0162(9) Uani 1 1 d . . .
H21 H 0.1832 0.8909 0.1715 0.019 Uiso 1 1 calc R . .
C22 C 0.0490(4) 0.7960(4) 0.1230(4) 0.0199(10) Uani 1 1 d . . .
H22A H 0.0392 0.8190 0.0491 0.024 Uiso 1 1 calc R . .
H22B H 0.0286 0.7165 0.1253 0.024 Uiso 1 1 calc R . .
C23 C -0.0209(4) 0.8668(4) 0.1790(4) 0.0243(11) Uani 1 1 d . . .
H23A H -0.0952 0.8577 0.1441 0.029 Uiso 1 1 calc R . .
H23B H -0.0019 0.9464 0.1743 0.029 Uiso 1 1 calc R . .
C24 C -0.0093(4) 0.8340(5) 0.2933(4) 0.0317(13) Uani 1 1 d . . .
H24A H -0.0537 0.8832 0.3279 0.038 Uiso 1 1 calc R . .
H24B H -0.0336 0.7561 0.2985 0.038 Uiso 1 1 calc R . .
C25 C 0.1047(4) 0.8440(5) 0.3474(4) 0.0314(12) Uani 1 1 d . . .
H25A H 0.1121 0.8158 0.4196 0.038 Uiso 1 1 calc R . .
H25B H 0.1253 0.9237 0.3510 0.038 Uiso 1 1 calc R . .
C26 C 0.1796(4) 0.7783(5) 0.2907(4) 0.0252(11) Uani 1 1 d . . .
H26A H 0.2533 0.7932 0.3250 0.030 Uiso 1 1 calc R . .
H26B H 0.1663 0.6974 0.2966 0.030 Uiso 1 1 calc R . .
C31 C 0.3794(3) 0.8130(4) 0.1088(3) 0.0140(9) Uani 1 1 d . . .
C32 C 0.4026(4) 0.9275(4) 0.1306(3) 0.0147(9) Uani 1 1 d . . .
C33 C 0.5033(4) 0.9649(4) 0.1277(4) 0.0182(9) Uani 1 1 d . . .
H33 H 0.5202 1.0405 0.1454 0.022 Uiso 1 1 calc R . .
C34 C 0.5802(4) 0.8977(5) 0.1002(4) 0.0225(11) Uani 1 1 d . . .
H34 H 0.6484 0.9267 0.0994 0.027 Uiso 1 1 calc R . .
C35 C 0.5570(4) 0.7878(4) 0.0740(4) 0.0184(10) Uani 1 1 d . . .
H35 H 0.6083 0.7408 0.0530 0.022 Uiso 1 1 calc R . .
C36 C 0.4581(4) 0.7468(4) 0.0786(3) 0.0158(9) Uani 1 1 d . . .
H36 H 0.4428 0.6709 0.0608 0.019 Uiso 1 1 calc R . .
C41 C 0.3272(4) 1.0100(3) 0.1606(4) 0.0163(9) Uani 1 1 d . . .
C42 C 0.3224(4) 1.0273(4) 0.2666(4) 0.0212(10) Uani 1 1 d . . .
C43 C 0.2513(5) 1.1025(4) 0.2960(5) 0.0282(12) Uani 1 1 d . . .
H43 H 0.2490 1.1140 0.3674 0.034 Uiso 1 1 calc R . .
C44 C 0.1844(4) 1.1601(4) 0.2193(5) 0.0272(12) Uani 1 1 d . . .
H44 H 0.1333 1.2084 0.2391 0.033 Uiso 1 1 calc R . .
C45 C 0.1886(4) 1.1503(4) 0.1154(4) 0.0246(11) Uani 1 1 d . . .
H45 H 0.1425 1.1921 0.0643 0.030 Uiso 1 1 calc R . .
C46 C 0.2636(4) 1.0763(4) 0.0866(4) 0.0177(9) Uani 1 1 d . . .
C47 C 0.3863(5) 0.9737(6) 0.4435(4) 0.0366(12) Uani 1 1 d . . .
H47A H 0.4071 1.0494 0.4675 0.055 Uiso 1 1 calc R . .
H47B H 0.4343 0.9195 0.4836 0.055 Uiso 1 1 calc R . .
H47C H 0.3143 0.9592 0.4535 0.055 Uiso 1 1 calc R . .
O3 O 0.3908(3) 0.9637(3) 0.3345(3) 0.0274(8) Uani 1 1 d . . .
C48 C 0.2056(4) 1.1179(4) -0.0935(4) 0.0232(11) Uani 1 1 d . . .
H48A H 0.1348 1.0890 -0.0930 0.035 Uiso 1 1 calc R . .
H48B H 0.2245 1.1026 -0.1613 0.035 Uiso 1 1 calc R . .
H48C H 0.2068 1.1986 -0.0813 0.035 Uiso 1 1 calc R . .
O4 O 0.2789(2) 1.0649(3) -0.0139(2) 0.0188(6) Uiso 1 1 d . . .
C99 C 0.9081(8) 0.9448(9) 0.5915(14) 0.055(5) Uiso 0.600(10) 1 d PDU A 1
H99 H 0.9166 0.9517 0.6689 0.066 Uiso 0.600(10) 1 calc PR A 1
Cl1 Cl 0.9187(7) 0.8138(8) 0.5630(8) 0.142(4) Uiso 0.600(10) 1 d PDU A 1
Cl2 Cl 0.7860(3) 0.9902(4) 0.5372(3) 0.0695(14) Uiso 0.600(10) 1 d PDU A 1
Cl3 Cl 1.0023(5) 1.0246(4) 0.5516(4) 0.0771(14) Uiso 0.600(10) 1 d PDU A 1
C99' C 0.9341(17) 0.9612(19) 0.5981(19) 0.048(5) Uiso 0.400(10) 1 d PU A 2
H99' H 0.9356 0.9687 0.6746 0.058 Uiso 0.400(10) 1 calc PR A 2
Cl1' Cl 0.9280(3) 0.8058(3) 0.5618(3) 0.0200(11) Uiso 0.400(10) 1 d PU A 2
Cl2' Cl 0.8250(8) 1.0408(9) 0.5279(6) 0.100(3) Uiso 0.400(10) 1 d PU A 2
Cl3' Cl 1.0476(6) 1.0193(4) 0.5689(5) 0.0531(17) Uiso 0.400(10) 1 d PU A 2

loop_
_atom_site_aniso_label
_atom_site_aniso_U_11
_atom_site_aniso_U_22
_atom_site_aniso_U_33
_atom_site_aniso_U_23
_atom_site_aniso_U_13
_atom_site_aniso_U_12
Pd1 0.01647(17) 0.01043(15) 0.01849(17) 0.00121(14) 0.00201(13) -0.00122(14)
I1 0.01790(14) 0.01295(13) 0.02949(17) 0.00091(13) 0.00121(11) -0.00263(12)
N1 0.022(2) 0.016(2) 0.035(3) 0.003(2) 0.003(2) -0.0049(18)
P1 0.0151(6) 0.0110(5) 0.0175(6) 0.0000(4) 0.0045(5) 0.0008(4)
C1 0.025(3) 0.014(2) 0.015(2) 0.0064(17) 0.0036(19) -0.0049(18)
C2 0.024(2) 0.015(2) 0.018(2) 0.0037(17) 0.0109(19) -0.0028(17)
C3 0.015(2) 0.026(3) 0.028(3) 0.007(2) 0.007(2) 0.0022(19)
C4 0.018(2) 0.036(3) 0.023(3) 0.006(2) 0.001(2) -0.004(2)
C5 0.029(3) 0.025(3) 0.016(2) -0.004(2) 0.002(2) -0.010(2)
C6 0.022(3) 0.021(3) 0.014(2) 0.0062(19) 0.004(2) 0.000(2)
C7 0.024(3) 0.019(2) 0.024(3) -0.001(2) 0.000(2) 0.000(2)
C8 0.029(3) 0.014(2) 0.020(2) 0.0007(19) 0.002(2) 0.0031(19)
C9 0.025(3) 0.013(2) 0.033(3) 0.006(2) 0.001(2) -0.005(2)
O1 0.039(2) 0.033(2) 0.023(2) 0.0088(16) 0.0062(17) 0.0047(18)
C10 0.025(3) 0.040(3) 0.049(4) 0.021(3) 0.002(3) 0.011(3)
O2 0.032(2) 0.0232(19) 0.035(2) 0.0078(16) 0.0082(17) 0.0068(16)
C11 0.014(2) 0.011(2) 0.016(2) -0.0025(17) 0.0006(17) -0.0022(17)
C13 0.031(3) 0.015(3) 0.023(3) -0.003(2) 0.004(2) 0.003(2)
C12 0.025(3) 0.018(2) 0.023(2) 0.001(2) 0.008(2) 0.007(2)
C14 0.025(3) 0.027(3) 0.016(2) -0.004(2) 0.006(2) -0.002(2)
C15 0.020(2) 0.014(2) 0.028(3) 0.003(2) 0.002(2) 0.0007(19)
C16 0.021(2) 0.013(2) 0.020(2) 0.0004(19) 0.0074(19) 0.0021(18)
C21 0.015(2) 0.010(2) 0.026(3) -0.0031(19) 0.0095(19) -0.0008(17)
C22 0.017(2) 0.019(2) 0.024(3) 0.0003(19) 0.006(2) 0.0005(19)
C23 0.017(2) 0.021(3) 0.037(3) -0.002(2) 0.011(2) 0.0024(19)
C24 0.031(3) 0.032(3) 0.037(3) -0.002(3) 0.018(3) 0.003(2)
C25 0.035(3) 0.036(3) 0.027(3) -0.007(2) 0.015(2) 0.000(2)
C26 0.021(3) 0.035(3) 0.022(3) -0.001(2) 0.009(2) 0.001(2)
C31 0.015(2) 0.013(2) 0.015(2) -0.0001(17) 0.0029(17) 0.0003(17)
C32 0.018(2) 0.011(2) 0.014(2) 0.0005(17) 0.0010(18) 0.0009(17)
C33 0.021(2) 0.012(2) 0.022(2) 0.0020(19) 0.0048(18) -0.0036(18)
C34 0.016(2) 0.022(3) 0.031(3) 0.008(2) 0.009(2) -0.003(2)
C35 0.015(2) 0.022(2) 0.018(2) 0.0035(19) 0.0048(18) 0.0069(18)
C36 0.021(2) 0.012(2) 0.015(2) 0.0008(17) 0.0035(18) 0.0003(17)
C41 0.021(2) 0.010(2) 0.019(2) -0.0010(16) 0.0057(19) -0.0015(16)
C42 0.026(3) 0.014(2) 0.022(3) -0.0043(18) 0.002(2) -0.0054(18)
C43 0.041(3) 0.016(2) 0.033(3) -0.007(2) 0.022(3) -0.005(2)
C44 0.025(3) 0.012(2) 0.048(3) -0.008(2) 0.014(3) 0.002(2)
C45 0.018(2) 0.014(2) 0.042(3) 0.000(2) 0.007(2) 0.0009(19)
C46 0.022(2) 0.006(2) 0.027(2) 0.0000(18) 0.0071(19) -0.0055(17)
C47 0.048(3) 0.041(3) 0.021(3) 0.000(3) 0.005(2) 0.004(3)
O3 0.037(2) 0.026(2) 0.0184(17) 0.0001(16) 0.0045(15) 0.0031(17)
C48 0.019(3) 0.025(3) 0.025(3) 0.008(2) 0.004(2) 0.002(2)

loop_
_atom_type_symbol
_atom_type_description
_atom_type_scat_dispersion_real
_atom_type_scat_dispersion_imag
_atom_type_scat_source
C C 0.0033 0.0016 'International Tables Vol C Tables 4.2.6.8 and 6.1.1.4'
H H 0.0000 0.0000 'International Tables Vol C Tables 4.2.6.8 and 6.1.1.4'
N N 0.0061 0.0033 'International Tables Vol C Tables 4.2.6.8 and 6.1.1.4'
O O 0.0106 0.0060 'International Tables Vol C Tables 4.2.6.8 and 6.1.1.4'
P P 0.1023 0.0942 'International Tables Vol C Tables 4.2.6.8 and 6.1.1.4'
Pd Pd -0.9988 1.0072 'International Tables Vol C Tables 4.2.6.8 and 6.1.1.4'
I I -0.4742 1.8119 'International Tables Vol C Tables 4.2.6.8 and 6.1.1.4'
Cl Cl 0.1484 0.1585 'International Tables Vol C Tables 4.2.6.8 and 6.1.1.4'

loop_
_geom_angle_atom_site_label_1
_geom_angle_atom_site_label_2
_geom_angle_atom_site_label_3
_geom_angle
C1 Pd1 N1 84.32(17)
C1 Pd1 P1 95.29(13)
N1 Pd1 P1 178.27(14)
C1 Pd1 I1 170.84(13)
N1 Pd1 I1 86.60(12)
P1 Pd1 I1 93.82(3)
C7 N1 Pd1 117.8(3)
C31 P1 C11 103.0(2)
C31 P1 C21 111.2(2)
C11 P1 C21 106.0(2)
C31 P1 Pd1 113.17(15)
C11 P1 Pd1 111.64(14)
C21 P1 Pd1 111.30(16)
C6 C1 C2 118.7(5)
C6 C1 Pd1 125.9(4)
C2 C1 Pd1 115.4(3)
C3 C2 C1 119.5(4)
C3 C2 C8 120.0(4)
C1 C2 C8 120.5(4)
C2 C3 C4 121.5(5)
C5 C4 C3 118.9(5)
C4 C5 C6 119.2(5)
C1 C6 C5 122.2(5)
N1 C7 C9 108.3(4)
N1 C7 C8 110.8(4)
C9 C7 C8 112.0(4)
C2 C8 C7 112.8(4)
O1 C9 O2 124.9(5)
O1 C9 C7 124.0(5)
O2 C9 C7 111.1(5)
C9 O2 C10 115.4(5)
C12 C11 C16 110.3(4)
C12 C11 P1 113.7(3)
C16 C11 P1 112.9(3)
C12 C13 C14 110.5(4)
C11 C12 C13 110.6(4)
C15 C14 C13 109.9(4)
C14 C15 C16 111.9(4)
C15 C16 C11 111.0(4)
C26 C21 C22 109.5(4)
C26 C21 P1 110.0(3)
C22 C21 P1 114.7(3)
C23 C22 C21 110.2(4)
C22 C23 C24 111.7(4)
C25 C24 C23 110.1(4)
C24 C25 C26 112.3(5)
C21 C26 C25 112.2(4)
C36 C31 C32 117.6(4)
C36 C31 P1 111.2(3)
C32 C31 P1 131.1(3)
C33 C32 C31 118.1(4)
C33 C32 C41 117.2(4)
C31 C32 C41 124.6(4)
C34 C33 C32 123.1(4)
C33 C34 C35 119.2(4)
C34 C35 C36 119.3(4)
C35 C36 C31 122.5(4)
C46 C41 C42 117.9(4)
C46 C41 C32 121.6(4)
C42 C41 C32 120.4(4)
O3 C42 C43 124.3(5)
O3 C42 C41 114.5(4)
C43 C42 C41 121.2(5)
C44 C43 C42 118.7(5)
C45 C44 C43 122.6(5)
C44 C45 C46 118.2(5)
O4 C46 C41 115.8(4)
O4 C46 C45 123.1(4)
C41 C46 C45 121.0(4)
C42 O3 C47 117.1(4)
C46 O4 C48 117.4(4)
Cl1 C99 Cl2 109.0(9)
Cl1 C99 Cl3 112.0(9)
Cl2 C99 Cl3 110.8(8)
Cl3' C99' Cl2' 106.8(13)
Cl3' C99' Cl1' 109.4(11)
Cl2' C99' Cl1' 113.3(12)

loop_
_geom_bond_atom_site_label_1
_geom_bond_atom_site_label_2
_geom_bond_distance
Pd1 C1 2.032(5)
Pd1 N1 2.126(4)
Pd1 P1 2.2848(12)
Pd1 I1 2.7060(5)
N1 C7 1.479(7)
P1 C31 1.846(5)
P1 C11 1.849(5)
P1 C21 1.854(5)
C1 C6 1.362(7)
C1 C2 1.410(7)
C2 C3 1.372(7)
C2 C8 1.500(7)
C3 C4 1.396(8)
C4 C5 1.385(8)
C5 C6 1.392(7)
C7 C9 1.528(7)
C7 C8 1.535(7)
C9 O1 1.186(7)
C9 O2 1.333(7)
C10 O2 1.437(6)
C11 C12 1.526(6)
C11 C16 1.540(6)
C13 C12 1.529(7)
C13 C14 1.530(7)
C14 C15 1.520(7)
C15 C16 1.534(7)
C21 C26 1.535(7)
C21 C22 1.540(6)
C22 C23 1.523(7)
C23 C24 1.526(8)
C24 C25 1.516(8)
C25 C26 1.542(7)
C31 C36 1.405(6)
C31 C32 1.422(6)
C32 C33 1.385(6)
C32 C41 1.493(6)
C33 C34 1.379(7)
C34 C35 1.379(7)
C35 C36 1.381(6)
C41 C46 1.395(6)
C41 C42 1.413(7)
C42 O3 1.363(6)
C42 C43 1.392(7)
C43 C44 1.379(8)
C44 C45 1.376(8)
C45 C46 1.416(7)
C46 O4 1.372(6)
C47 O3 1.442(6)
C48 O4 1.419(6)
C99 Cl1 1.625(12)
C99 Cl2 1.694(12)
C99 Cl3 1.706(12)
C99' Cl3' 1.73(2)
C99' Cl2' 1.80(2)
C99' Cl1' 1.92(2)

loop_
_geom_hbond_atom_site_label_D
_geom_hbond_atom_site_label_H
_geom_hbond_atom_site_label_A
_geom_hbond_distance_DH
_geom_hbond_distance_HA
_geom_hbond_distance_DA
_geom_hbond_angle_DHA
_geom_hbond_site_symmetry_A
C22 H22B I1 0.99 3.01 3.863(5) 145.3 .
C47 H47B O1 0.98 2.35 3.325(8) 173.7 2_656
